data_7047511
loop_
_publ_author_name
'Beh, Daniel W.'
'Piers, Warren E.'
'Del Rosal, Iker'
'Maron, Laurent'
'Gelfand, Benjamin S.'
'Gendy, Chris'
'Lin, Jian-Bin'

_publ_section_title
;
 Scandium alkyl and hydride complexes supported by a pentadentate diborate
 ligand: reactions with CO<sub>2</sub> and N<sub>2</sub>O.
;
_journal_issue 38
_journal_name_full 'Dalton transactions (Cambridge, England : 2003)'
_journal_page_first 13680
_journal_page_last 13688
_journal_paper_doi 10.1039/c8dt03313g
_journal_volume 47
_journal_year 2018
_chemical_formula_moiety 'C35 H40 B2 N9 Sc Si'
_chemical_formula_sum 'C35 H40 B2 N9 Sc Si'
_chemical_formula_weight 681.43
_space_group_crystal_system monoclinic
_space_group_IT_number 15
_space_group_name_Hall '-C 2yc'
_space_group_name_H-M_alt 'C 1 2/c 1'
_symmetry_space_group_name_Hall '-C 2yc'
_symmetry_space_group_name_H-M 'C 1 2/c 1'
_atom_sites_solution_hydrogens geom
_audit_creation_method SHELXL-2014/6
_audit_update_record
;
2018-08-07 deposited with the CCDC.
2018-09-10 downloaded from the CCDC.
;
_cell_angle_alpha 90
_cell_angle_beta 126.713(2)
_cell_angle_gamma 90
_cell_formula_units_Z 8
_cell_length_a 39.5534(15)
_cell_length_b 8.3472(3)
_cell_length_c 27.4331(9)
_cell_measurement_reflns_used 9968
_cell_measurement_temperature 173(2)
_cell_measurement_theta_max 27.35
_cell_measurement_theta_min 2.89
_cell_volume 7260.7(5)
_computing_structure_refinement 'SHELXL-2014/6 (Sheldrick, 2014)'
_diffrn_ambient_temperature 173(2)
_diffrn_measured_fraction_theta_full 0.990
_diffrn_measured_fraction_theta_max 0.990
_diffrn_measurement_device_type 'Bruker APEX-II CCD'
_diffrn_measurement_method '\f and \w scans'
_diffrn_radiation_type 'Mo K\a'
_diffrn_radiation_wavelength 0.71073
_diffrn_reflns_av_R_equivalents 0.0449
_diffrn_reflns_av_unetI/netI 0.0347
_diffrn_reflns_Laue_measured_fraction_full 0.963
_diffrn_reflns_Laue_measured_fraction_max 0.990
_diffrn_reflns_limit_h_max 46
_diffrn_reflns_limit_h_min -43
_diffrn_reflns_limit_k_max 9
_diffrn_reflns_limit_k_min -9
_diffrn_reflns_limit_l_max 32
_diffrn_reflns_limit_l_min -32
_diffrn_reflns_number 32689
_diffrn_reflns_point_group_measured_fraction_full 0.990
_diffrn_reflns_point_group_measured_fraction_max 0.990
_diffrn_reflns_theta_full 25.000
_diffrn_reflns_theta_max 25.000
_diffrn_reflns_theta_min 3.110
_exptl_absorpt_coefficient_mu 0.274
_exptl_absorpt_correction_T_max 0.7456
_exptl_absorpt_correction_T_min 0.6269
_exptl_absorpt_correction_type multi-scan
_exptl_absorpt_process_details 'Sadabs (Sheldrick, 1996)'
_exptl_crystal_colour Colourless
_exptl_crystal_density_diffrn 1.247
_exptl_crystal_density_method 'not measured'
_exptl_crystal_description Block
_exptl_crystal_F_000 2864
_exptl_crystal_size_max 0.27
_exptl_crystal_size_mid 0.20
_exptl_crystal_size_min 0.16
_refine_diff_density_max 0.374
_refine_diff_density_min -0.369
_refine_diff_density_rms 0.045
_refine_ls_extinction_method none
_refine_ls_goodness_of_fit_ref 1.025
_refine_ls_hydrogen_treatment constr
_refine_ls_matrix_type full
_refine_ls_number_parameters 468
_refine_ls_number_reflns 6319
_refine_ls_number_restraints 0
_refine_ls_restrained_S_all 1.025
_refine_ls_R_factor_all 0.0595
_refine_ls_R_factor_gt 0.0402
_refine_ls_shift/su_max 0.001
_refine_ls_shift/su_mean 0.000
_refine_ls_structure_factor_coef Fsqd
_refine_ls_weighting_details 'w=1/[\s^2^(Fo^2^)+(0.0540P)^2^+6.2113P] where P=(Fo^2^+2Fc^2^)/3'
_refine_ls_weighting_scheme calc
_refine_ls_wR_factor_gt 0.0956
_refine_ls_wR_factor_ref 0.1124
_reflns_Friedel_coverage 0.000
_reflns_number_gt 4834
_reflns_number_total 6319
_reflns_threshold_expression 'I > 2\s(I)'
_cod_data_source_file c8dt03313g2.cif
_cod_data_source_block CGDB180313013_0m
_cod_depositor_comments 'Adding full bibliography for 7047505--7047511.cif.'
_cod_database_code 7047511
_shelx_space_group_comment
;
The symmetry employed for this shelxl refinement is uniquely defined
by the following loop, which should always be used as a source of
symmetry information in preference to the above space-group names.
They are only intended as comments.
;
_shelxl_version_number 2014/6

loop_
_space_group_symop_operation_xyz
'x, y, z'
'-x, y, -z+1/2'
'x+1/2, y+1/2, z'
'-x+1/2, y+1/2, -z+1/2'
'-x, -y, -z'
'x, -y, z-1/2'
'-x+1/2, -y+1/2, -z'
'x+1/2, -y+1/2, z-1/2'

loop_
_atom_site_label
_atom_site_type_symbol
_atom_site_fract_x
_atom_site_fract_y
_atom_site_fract_z
_atom_site_U_iso_or_equiv
_atom_site_adp_type
_atom_site_occupancy
_atom_site_site_symmetry_order
_atom_site_calc_flag
_atom_site_refinement_flags_posn
_atom_site_refinement_flags_adp
_atom_site_refinement_flags_occupancy
_atom_site_disorder_assembly
_atom_site_disorder_group
B2 B 0.37031(8) 0.8515(3) 0.35072(12) 0.0333(6) Uani 1 1 d . . . . .
B1 B 0.26219(8) 0.8487(3) 0.39924(11) 0.0306(5) Uani 1 1 d . . . . .
C1 C 0.32155(7) 0.8724(2) 0.32680(9) 0.0295(5) Uani 1 1 d . . . . .
C2 C 0.28837(7) 0.8797(3) 0.26494(10) 0.0357(5) Uani 1 1 d . . . . .
H2 H 0.2941 0.8843 0.2367 0.043 Uiso 1 1 calc R U . . .
C3 C 0.24721(8) 0.8803(3) 0.24528(10) 0.0399(5) Uani 1 1 d . . . . .
H3 H 0.2252 0.8830 0.2039 0.048 Uiso 1 1 calc R U . . .
C4 C 0.23890(7) 0.8768(3) 0.28742(10) 0.0356(5) Uani 1 1 d . . . . .
H4 H 0.2112 0.8789 0.2745 0.043 Uiso 1 1 calc R U . . .
C5 C 0.27196(7) 0.8702(2) 0.34929(9) 0.0289(5) Uani 1 1 d . . . . .
C25 C 0.38194(7) 0.9103(3) 0.30625(10) 0.0346(5) Uani 1 1 d . . . . .
C26 C 0.41773(8) 0.8515(3) 0.31343(11) 0.0432(6) Uani 1 1 d . . . . .
H26 H 0.4327 0.7683 0.3408 0.052 Uiso 1 1 calc R U . . .
C27 C 0.43179(8) 0.9124(3) 0.28140(12) 0.0468(6) Uani 1 1 d . . . . .
H27 H 0.4558 0.8692 0.2876 0.056 Uiso 1 1 calc R U . . .
C28 C 0.41059(8) 1.0366(3) 0.24025(10) 0.0459(6) Uani 1 1 d . . . . .
C29 C 0.37597(8) 1.0994(3) 0.23391(11) 0.0457(6) Uani 1 1 d . . . . .
H29 H 0.3617 1.1853 0.2077 0.055 Uiso 1 1 calc R U . . .
C30 C 0.36188(7) 1.0375(3) 0.26564(10) 0.0379(5) Uani 1 1 d . . . . .
H30 H 0.3381 1.0825 0.2596 0.046 Uiso 1 1 calc R U . . .
C31 C 0.42576(10) 1.1020(4) 0.20514(12) 0.0668(9) Uani 1 1 d . . . . .
H31A H 0.4019 1.1279 0.1645 0.100 Uiso 1 1 calc R U . . .
H31B H 0.4428 1.0230 0.2037 0.100 Uiso 1 1 calc R U . . .
H31C H 0.4422 1.1968 0.2249 0.100 Uiso 1 1 calc R U . . .
C18 C 0.21688(7) 0.9088(2) 0.37911(9) 0.0313(5) Uani 1 1 d . . . . .
C19 C 0.19631(7) 1.0403(2) 0.34097(10) 0.0327(5) Uani 1 1 d . . . . .
H19 H 0.2074 1.0864 0.3224 0.039 Uiso 1 1 calc R U . . .
C20 C 0.16008(7) 1.1046(3) 0.32971(10) 0.0363(5) Uani 1 1 d . . . . .
H20 H 0.1476 1.1927 0.3041 0.044 Uiso 1 1 calc R U . . .
C21 C 0.14199(7) 1.0411(3) 0.35562(10) 0.0377(5) Uani 1 1 d . . . . .
C22 C 0.16277(8) 0.9141(3) 0.39544(11) 0.0397(5) Uani 1 1 d . . . . .
H22 H 0.1521 0.8711 0.4149 0.048 Uiso 1 1 calc R U . . .
C23 C 0.19892(7) 0.8502(3) 0.40678(10) 0.0369(5) Uani 1 1 d . . . . .
H23 H 0.2119 0.7650 0.4338 0.044 Uiso 1 1 calc R U . . .
C24 C 0.10191(8) 1.1079(3) 0.34167(13) 0.0519(7) Uani 1 1 d . . . . .
H24A H 0.0791 1.0352 0.3156 0.078 Uiso 1 1 calc R U . . .
H24B H 0.0960 1.2095 0.3217 0.078 Uiso 1 1 calc R U . . .
H24C H 0.1049 1.1218 0.3788 0.078 Uiso 1 1 calc R U . . .
C12 C 0.43246(8) 1.0227(3) 0.50470(11) 0.0445(6) Uani 1 1 d . . . . .
H12 H 0.4390 1.0348 0.5432 0.053 Uiso 1 1 calc R U . . .
C13 C 0.45237(8) 1.1023(3) 0.48445(11) 0.0432(6) Uani 1 1 d . . . . .
H13 H 0.4742 1.1762 0.5056 0.052 Uiso 1 1 calc R U . . .
C14 C 0.43277(7) 1.0484(3) 0.42636(11) 0.0369(5) Uani 1 1 d . . . . .
H14 H 0.4393 1.0801 0.4004 0.044 Uiso 1 1 calc R U . . .
C15 C 0.37734(8) 0.4411(3) 0.40191(12) 0.0469(6) Uani 1 1 d . . . . .
H15 H 0.3768 0.3662 0.4266 0.056 Uiso 1 1 calc R U . . .
C16 C 0.37978(9) 0.4040(3) 0.35545(12) 0.0523(7) Uani 1 1 d . . . . .
H16 H 0.3811 0.3026 0.3427 0.063 Uiso 1 1 calc R U . . .
C17 C 0.37981(8) 0.5486(3) 0.33200(11) 0.0438(6) Uani 1 1 d . . . . .
H17 H 0.3808 0.5629 0.2993 0.053 Uiso 1 1 calc R U . . .
C9 C 0.35553(8) 1.0124(3) 0.54245(10) 0.0469(6) Uani 1 1 d . . . . .
H9 H 0.3845 1.0237 0.5718 0.056 Uiso 1 1 calc R U . . .
C10 C 0.32542(9) 1.0856(3) 0.54462(11) 0.0495(6) Uani 1 1 d . . . . .
H10 H 0.3296 1.1536 0.5746 0.059 Uiso 1 1 calc R U . . .
C11 C 0.28794(8) 1.0363(3) 0.49290(10) 0.0380(5) Uani 1 1 d . . . . .
H11 H 0.2614 1.0660 0.4813 0.046 Uiso 1 1 calc R U . . .
C6 C 0.30320(9) 0.4405(3) 0.44256(13) 0.0513(7) Uani 1 1 d . . . . .
H6 H 0.3251 0.3666 0.4599 0.062 Uiso 1 1 calc R U . . .
C7 C 0.26195(9) 0.4016(3) 0.41452(13) 0.0529(7) Uani 1 1 d . . . . .
H7 H 0.2506 0.2999 0.4089 0.063 Uiso 1 1 calc R U . . .
C8 C 0.24095(8) 0.5450(3) 0.39650(11) 0.0423(6) Uani 1 1 d . . . . .
H8 H 0.2120 0.5580 0.3756 0.051 Uiso 1 1 calc R U . . .
N1 N 0.31249(5) 0.86277(19) 0.36768(7) 0.0286(4) Uani 1 1 d . . . . .
N8 N 0.37576(6) 0.5990(2) 0.40690(9) 0.0388(5) Uani 1 1 d . . . . .
N9 N 0.37816(6) 0.6659(2) 0.36361(8) 0.0357(4) Uani 1 1 d . . . . .
N6 N 0.40261(6) 0.9263(2) 0.46190(8) 0.0386(4) Uani 1 1 d . . . . .
N7 N 0.40258(5) 0.9427(2) 0.41240(8) 0.0314(4) Uani 1 1 d . . . . .
N2 N 0.30791(6) 0.5985(2) 0.44175(9) 0.0404(5) Uani 1 1 d . . . . .
N3 N 0.26883(6) 0.6632(2) 0.41381(8) 0.0332(4) Uani 1 1 d . . . . .
N4 N 0.33769(6) 0.9224(2) 0.49242(8) 0.0377(4) Uani 1 1 d . . . . .
N5 N 0.29527(6) 0.9385(2) 0.46128(8) 0.0313(4) Uani 1 1 d . . . . .
Sc1 Sc 0.36252(2) 0.74472(5) 0.46180(2) 0.03424(13) Uani 1 1 d . . . . .
Si1 Si 0.46539(2) 0.59059(9) 0.58958(3) 0.04482(19) Uani 1 1 d . . . . .
C32A C 0.4078(2) 0.6119(9) 0.5452(3) 0.0556(18) Uani 0.705(6) 1 d . . P A 1
H32A H 0.4033 0.6512 0.5742 0.067 Uiso 0.705(6) 1 calc R U P A 1
H32B H 0.3973 0.5028 0.5360 0.067 Uiso 0.705(6) 1 calc R U P A 1
C33A C 0.49090(18) 0.7688(8) 0.6432(2) 0.108(2) Uani 0.705(6) 1 d . . P A 1
H33A H 0.4835 0.7683 0.6707 0.163 Uiso 0.705(6) 1 calc R U P A 1
H33B H 0.4811 0.8663 0.6200 0.163 Uiso 0.705(6) 1 calc R U P A 1
H33C H 0.5210 0.7619 0.6659 0.163 Uiso 0.705(6) 1 calc R U P A 1
C34A C 0.48758(17) 0.4100(7) 0.6342(3) 0.084(2) Uani 0.705(6) 1 d . . P A 1
H34A H 0.4800 0.4021 0.6614 0.126 Uiso 0.705(6) 1 calc R U P A 1
H34B H 0.5177 0.4130 0.6572 0.126 Uiso 0.705(6) 1 calc R U P A 1
H34C H 0.4768 0.3187 0.6077 0.126 Uiso 0.705(6) 1 calc R U P A 1
C32B C 0.4169(6) 0.6758(17) 0.5621(7) 0.042(3) Uani 0.295(6) 1 d . . P A 2
H32C H 0.4235 0.7735 0.5854 0.050 Uiso 0.295(6) 1 calc R U P A 2
H32D H 0.4042 0.6041 0.5748 0.050 Uiso 0.295(6) 1 calc R U P A 2
C33B C 0.5086(3) 0.6238(19) 0.6739(5) 0.085(5) Uani 0.295(6) 1 d . . P A 2
H33D H 0.5138 0.7365 0.6818 0.128 Uiso 0.295(6) 1 calc R U P A 2
H33E H 0.5340 0.5714 0.6852 0.128 Uiso 0.295(6) 1 calc R U P A 2
H33F H 0.4999 0.5801 0.6971 0.128 Uiso 0.295(6) 1 calc R U P A 2
C34B C 0.4570(4) 0.3510(11) 0.5877(5) 0.057(3) Uani 0.295(6) 1 d . . P A 2
H34D H 0.4562 0.3207 0.6207 0.085 Uiso 0.295(6) 1 calc R U P A 2
H34E H 0.4800 0.2969 0.5917 0.085 Uiso 0.295(6) 1 calc R U P A 2
H34F H 0.4310 0.3216 0.5498 0.085 Uiso 0.295(6) 1 calc R U P A 2
C35 C 0.48383(11) 0.6122(4) 0.54147(17) 0.0787(10) Uani 1 1 d . . . . .
H35A H 0.4694 0.5361 0.5088 0.118 Uiso 1 1 calc R U . . .
H35B H 0.5136 0.5928 0.5657 0.118 Uiso 1 1 calc R U . . .
H35C H 0.4780 0.7187 0.5251 0.118 Uiso 1 1 calc R U . . .

loop_
_atom_site_aniso_label
_atom_site_aniso_U_11
_atom_site_aniso_U_22
_atom_site_aniso_U_33
_atom_site_aniso_U_23
_atom_site_aniso_U_13
_atom_site_aniso_U_12
B2 0.0351(14) 0.0292(12) 0.0349(14) 0.0043(11) 0.0205(12) 0.0041(11)
B1 0.0340(14) 0.0250(12) 0.0297(13) 0.0019(10) 0.0174(12) -0.0036(10)
C1 0.0354(12) 0.0228(10) 0.0305(11) 0.0030(9) 0.0198(10) 0.0013(9)
C2 0.0398(13) 0.0387(12) 0.0306(12) 0.0012(10) 0.0222(11) 0.0010(10)
C3 0.0351(13) 0.0494(14) 0.0271(12) -0.0025(10) 0.0141(10) -0.0006(11)
C4 0.0303(12) 0.0399(12) 0.0319(12) -0.0028(10) 0.0161(10) -0.0021(10)
C5 0.0314(12) 0.0222(10) 0.0328(12) -0.0010(9) 0.0191(10) -0.0023(8)
C25 0.0353(13) 0.0343(11) 0.0338(12) -0.0009(10) 0.0204(11) 0.0002(10)
C26 0.0424(15) 0.0456(14) 0.0443(14) 0.0028(11) 0.0273(13) 0.0047(11)
C27 0.0450(15) 0.0553(15) 0.0512(15) -0.0109(13) 0.0347(13) -0.0064(12)
C28 0.0481(15) 0.0590(16) 0.0291(12) -0.0129(12) 0.0224(12) -0.0207(13)
C29 0.0443(15) 0.0497(14) 0.0332(13) 0.0044(11) 0.0180(12) -0.0090(12)
C30 0.0370(13) 0.0378(12) 0.0357(12) 0.0001(10) 0.0200(11) -0.0028(10)
C31 0.068(2) 0.098(2) 0.0397(15) -0.0134(15) 0.0355(15) -0.0343(18)
C18 0.0336(12) 0.0301(11) 0.0298(11) -0.0032(9) 0.0187(10) -0.0055(9)
C19 0.0390(13) 0.0305(11) 0.0340(12) 0.0005(9) 0.0247(11) -0.0034(10)
C20 0.0447(14) 0.0313(11) 0.0344(12) 0.0027(9) 0.0245(11) 0.0027(10)
C21 0.0408(14) 0.0385(12) 0.0378(13) -0.0048(10) 0.0257(11) -0.0033(10)
C22 0.0451(14) 0.0426(13) 0.0423(13) 0.0024(11) 0.0321(12) -0.0033(11)
C23 0.0407(14) 0.0357(12) 0.0350(12) 0.0070(10) 0.0230(11) 0.0008(10)
C24 0.0488(16) 0.0540(16) 0.0629(18) 0.0089(13) 0.0387(15) 0.0085(13)
C12 0.0459(15) 0.0490(14) 0.0339(13) 0.0006(11) 0.0214(12) -0.0079(12)
C13 0.0420(14) 0.0400(13) 0.0439(14) -0.0021(11) 0.0236(12) -0.0109(11)
C14 0.0338(13) 0.0356(12) 0.0425(13) 0.0073(10) 0.0234(11) 0.0012(10)
C15 0.0488(15) 0.0293(12) 0.0504(15) 0.0102(11) 0.0232(13) 0.0050(11)
C16 0.0565(17) 0.0318(13) 0.0530(16) 0.0014(11) 0.0244(14) 0.0101(12)
C17 0.0484(15) 0.0352(13) 0.0420(14) 0.0015(11) 0.0240(12) 0.0090(11)
C9 0.0433(15) 0.0610(16) 0.0251(12) -0.0060(11) 0.0143(11) -0.0139(13)
C10 0.0573(17) 0.0545(15) 0.0358(14) -0.0114(12) 0.0273(13) -0.0107(13)
C11 0.0472(15) 0.0339(12) 0.0358(13) -0.0013(10) 0.0263(12) -0.0030(10)
C6 0.0535(17) 0.0310(13) 0.0733(19) 0.0159(12) 0.0400(15) 0.0061(11)
C7 0.0619(18) 0.0274(12) 0.0701(18) 0.0043(12) 0.0398(16) -0.0078(12)
C8 0.0426(14) 0.0348(12) 0.0460(14) 0.0006(11) 0.0247(12) -0.0089(11)
N1 0.0320(10) 0.0236(8) 0.0295(9) 0.0038(7) 0.0180(8) 0.0000(7)
N8 0.0422(12) 0.0291(10) 0.0416(11) 0.0099(8) 0.0231(10) 0.0047(8)
N9 0.0356(11) 0.0300(10) 0.0388(11) 0.0054(8) 0.0207(9) 0.0062(8)
N6 0.0403(11) 0.0411(10) 0.0322(10) 0.0017(9) 0.0205(9) -0.0063(9)
N7 0.0300(10) 0.0310(9) 0.0324(10) 0.0074(8) 0.0183(8) 0.0036(8)
N2 0.0402(12) 0.0283(10) 0.0522(12) 0.0110(9) 0.0272(10) 0.0018(8)
N3 0.0334(11) 0.0283(9) 0.0360(10) 0.0034(8) 0.0197(9) -0.0032(8)
N4 0.0340(11) 0.0446(11) 0.0273(10) 0.0030(8) 0.0145(9) -0.0033(9)
N5 0.0336(11) 0.0302(9) 0.0287(9) 0.0038(8) 0.0177(9) -0.0024(8)
Sc1 0.0323(2) 0.0341(2) 0.0333(2) 0.01137(18) 0.0180(2) 0.00193(18)
Si1 0.0282(4) 0.0666(5) 0.0354(4) -0.0047(3) 0.0168(3) 0.0047(3)
C32A 0.031(3) 0.085(5) 0.046(4) 0.035(3) 0.020(3) 0.011(3)
C33A 0.077(4) 0.126(5) 0.056(3) -0.037(3) 0.004(3) 0.005(4)
C34A 0.058(3) 0.109(4) 0.089(4) 0.039(4) 0.046(3) 0.038(3)
C32B 0.050(10) 0.048(8) 0.040(8) 0.014(5) 0.034(8) 0.012(6)
C33B 0.038(6) 0.135(12) 0.038(6) -0.028(7) -0.001(5) 0.008(7)
C34B 0.050(7) 0.051(5) 0.064(7) -0.007(5) 0.032(6) 0.012(5)
C35 0.064(2) 0.100(3) 0.101(3) 0.011(2) 0.065(2) 0.0097(19)

loop_
_atom_type_symbol
_atom_type_description
_atom_type_scat_dispersion_real
_atom_type_scat_dispersion_imag
_atom_type_scat_source
C C 0.0033 0.0016 'International Tables Vol C Tables 4.2.6.8 and 6.1.1.4'
H H 0.0000 0.0000 'International Tables Vol C Tables 4.2.6.8 and 6.1.1.4'
B B 0.0013 0.0007 'International Tables Vol C Tables 4.2.6.8 and 6.1.1.4'
N N 0.0061 0.0033 'International Tables Vol C Tables 4.2.6.8 and 6.1.1.4'
Si Si 0.0817 0.0704 'International Tables Vol C Tables 4.2.6.8 and 6.1.1.4'
Sc Sc 0.2519 0.3716 'International Tables Vol C Tables 4.2.6.8 and 6.1.1.4'

loop_
_geom_angle_atom_site_label_1
_geom_angle_atom_site_label_2
_geom_angle_atom_site_label_3
_geom_angle
N7 B2 N9 107.97(17)
N7 B2 C25 104.49(18)
N9 B2 C25 111.13(17)
N7 B2 C1 112.53(17)
N9 B2 C1 102.82(17)
C25 B2 C1 117.72(19)
N3 B1 N5 106.62(17)
N3 B1 C18 112.04(17)
N5 B1 C18 104.86(17)
N3 B1 C5 103.39(16)
N5 B1 C5 112.96(17)
C18 B1 C5 116.72(18)
N1 C1 C2 118.89(19)
N1 C1 B2 119.29(18)
C2 C1 B2 121.33(18)
C3 C2 C1 120.7(2)
C3 C2 H2 119.7
C1 C2 H2 119.7
C2 C3 C4 119.4(2)
C2 C3 H3 120.3
C4 C3 H3 120.3
C3 C4 C5 120.1(2)
C3 C4 H4 119.9
C5 C4 H4 119.9
N1 C5 C4 119.47(18)
N1 C5 B1 119.84(18)
C4 C5 B1 120.25(19)
C30 C25 C26 115.2(2)
C30 C25 B2 123.5(2)
C26 C25 B2 120.6(2)
C27 C26 C25 122.6(2)
C27 C26 H26 118.7
C25 C26 H26 118.7
C28 C27 C26 120.9(2)
C28 C27 H27 119.6
C26 C27 H27 119.6
C29 C28 C27 117.4(2)
C29 C28 C31 121.8(3)
C27 C28 C31 120.9(3)
C28 C29 C30 121.5(2)
C28 C29 H29 119.2
C30 C29 H29 119.2
C29 C30 C25 122.4(2)
C29 C30 H30 118.8
C25 C30 H30 118.8
C28 C31 H31A 109.5
C28 C31 H31B 109.5
H31A C31 H31B 109.5
C28 C31 H31C 109.5
H31A C31 H31C 109.5
H31B C31 H31C 109.5
C19 C18 C23 115.1(2)
C19 C18 B1 122.29(18)
C23 C18 B1 121.77(19)
C20 C19 C18 122.40(19)
C20 C19 H19 118.8
C18 C19 H19 118.8
C21 C20 C19 121.6(2)
C21 C20 H20 119.2
C19 C20 H20 119.2
C20 C21 C22 117.0(2)
C20 C21 C24 121.4(2)
C22 C21 C24 121.7(2)
C23 C22 C21 121.4(2)
C23 C22 H22 119.3
C21 C22 H22 119.3
C22 C23 C18 122.5(2)
C22 C23 H23 118.8
C18 C23 H23 118.8
C21 C24 H24A 109.5
C21 C24 H24B 109.5
H24A C24 H24B 109.5
C21 C24 H24C 109.5
H24A C24 H24C 109.5
H24B C24 H24C 109.5
N6 C12 C13 110.9(2)
N6 C12 H12 124.5
C13 C12 H12 124.5
C14 C13 C12 104.4(2)
C14 C13 H13 127.8
C12 C13 H13 127.8
N7 C14 C13 109.7(2)
N7 C14 H14 125.2
C13 C14 H14 125.2
N8 C15 C16 110.7(2)
N8 C15 H15 124.6
C16 C15 H15 124.6
C17 C16 C15 105.0(2)
C17 C16 H16 127.5
C15 C16 H16 127.5
N9 C17 C16 109.1(2)
N9 C17 H17 125.4
C16 C17 H17 125.4
N4 C9 C10 110.8(2)
N4 C9 H9 124.6
C10 C9 H9 124.6
C11 C10 C9 104.6(2)
C11 C10 H10 127.7
C9 C10 H10 127.7
N5 C11 C10 109.6(2)
N5 C11 H11 125.2
C10 C11 H11 125.2
N2 C6 C7 110.9(2)
N2 C6 H6 124.5
C7 C6 H6 124.5
C6 C7 C8 105.0(2)
C6 C7 H7 127.5
C8 C7 H7 127.5
N3 C8 C7 108.8(2)
N3 C8 H8 125.6
C7 C8 H8 125.6
C5 N1 C1 121.31(18)
C5 N1 Sc1 117.39(12)
C1 N1 Sc1 117.87(13)
C15 N8 N9 106.48(19)
C15 N8 Sc1 130.89(16)
N9 N8 Sc1 122.08(13)
C17 N9 N8 108.70(18)
C17 N9 B2 130.83(19)
N8 N9 B2 119.32(17)
C12 N6 N7 106.89(17)
C12 N6 Sc1 132.87(15)
N7 N6 Sc1 119.86(13)
C14 N7 N6 108.10(18)
C14 N7 B2 129.34(18)
N6 N7 B2 122.54(17)
C6 N2 N3 106.19(19)
C6 N2 Sc1 131.06(17)
N3 N2 Sc1 121.68(12)
C8 N3 N2 108.97(18)
C8 N3 B1 131.0(2)
N2 N3 B1 119.47(17)
C9 N4 N5 106.59(19)
C9 N4 Sc1 133.41(17)
N5 N4 Sc1 119.37(13)
C11 N5 N4 108.40(18)
C11 N5 B1 128.55(19)
N4 N5 B1 123.03(17)
C32A Sc1 N6 102.11(19)
C32A Sc1 N4 102.5(2)
N6 Sc1 N4 91.20(7)
C32A Sc1 N8 93.1(2)
N6 Sc1 N8 85.19(7)
N4 Sc1 N8 164.45(7)
C32A Sc1 N2 92.71(19)
N6 Sc1 N2 164.94(7)
N4 Sc1 N2 82.90(7)
N8 Sc1 N2 96.79(7)
C32A Sc1 N1 174.4(2)
N6 Sc1 N1 81.01(7)
N4 Sc1 N1 82.02(6)
N8 Sc1 N1 82.48(6)
N2 Sc1 N1 84.44(6)
N6 Sc1 C32B 90.7(4)
N4 Sc1 C32B 91.3(4)
N8 Sc1 C32B 103.8(4)
N2 Sc1 C32B 103.2(4)
N1 Sc1 C32B 169.2(3)
C34A Si1 C32A 115.9(3)
C32B Si1 C35 116.8(6)
C34A Si1 C35 108.92(19)
C32A Si1 C35 112.1(3)
C32B Si1 C33B 115.1(6)
C35 Si1 C33B 113.6(4)
C34A Si1 C33A 108.1(3)
C32A Si1 C33A 108.1(3)
C35 Si1 C33A 102.8(3)
C32B Si1 C34B 105.8(5)
C35 Si1 C34B 101.8(3)
C33B Si1 C34B 100.9(6)
Si1 C32A Sc1 131.2(4)
Si1 C32A H32A 104.5
Sc1 C32A H32A 104.5
Si1 C32A H32B 104.5
Sc1 C32A H32B 104.5
H32A C32A H32B 105.6
Si1 C33A H33A 109.5
Si1 C33A H33B 109.5
H33A C33A H33B 109.5
Si1 C33A H33C 109.5
H33A C33A H33C 109.5
H33B C33A H33C 109.5
Si1 C34A H34A 109.5
Si1 C34A H34B 109.5
H34A C34A H34B 109.5
Si1 C34A H34C 109.5
H34A C34A H34C 109.5
H34B C34A H34C 109.5
Si1 C32B Sc1 127.8(8)
Si1 C32B H32C 105.4
Sc1 C32B H32C 105.4
Si1 C32B H32D 105.4
Sc1 C32B H32D 105.4
H32C C32B H32D 106.0
Si1 C33B H33D 109.5
Si1 C33B H33E 109.5
H33D C33B H33E 109.5
Si1 C33B H33F 109.5
H33D C33B H33F 109.5
H33E C33B H33F 109.5
Si1 C34B H34D 109.5
Si1 C34B H34E 109.5
H34D C34B H34E 109.5
Si1 C34B H34F 109.5
H34D C34B H34F 109.5
H34E C34B H34F 109.5
Si1 C35 H35A 109.5
Si1 C35 H35B 109.5
H35A C35 H35B 109.5
Si1 C35 H35C 109.5
H35A C35 H35C 109.5
H35B C35 H35C 109.5

loop_
_geom_bond_atom_site_label_1
_geom_bond_atom_site_label_2
_geom_bond_distance
B2 N7 1.578(3)
B2 N9 1.578(3)
B2 C25 1.616(3)
B2 C1 1.633(3)
B1 N3 1.581(3)
B1 N5 1.584(3)
B1 C18 1.608(3)
B1 C5 1.641(3)
C1 N1 1.369(3)
C1 C2 1.394(3)
C2 C3 1.375(3)
C2 H2 0.9300
C3 C4 1.378(3)
C3 H3 0.9300
C4 C5 1.393(3)
C4 H4 0.9300
C5 N1 1.364(3)
C25 C30 1.394(3)
C25 C26 1.396(3)
C26 C27 1.387(3)
C26 H26 0.9300
C27 C28 1.386(4)
C27 H27 0.9300
C28 C29 1.377(4)
C28 C31 1.509(3)
C29 C30 1.384(3)
C29 H29 0.9300
C30 H30 0.9300
C31 H31A 0.9600
C31 H31B 0.9600
C31 H31C 0.9600
C18 C19 1.394(3)
C18 C23 1.402(3)
C19 C20 1.381(3)
C19 H19 0.9300
C20 C21 1.381(3)
C20 H20 0.9300
C21 C22 1.385(3)
C21 C24 1.498(3)
C22 C23 1.376(3)
C22 H22 0.9300
C23 H23 0.9300
C24 H24A 0.9600
C24 H24B 0.9600
C24 H24C 0.9600
C12 N6 1.327(3)
C12 C13 1.376(3)
C12 H12 0.9300
C13 C14 1.366(3)
C13 H13 0.9300
C14 N7 1.343(3)
C14 H14 0.9300
C15 N8 1.330(3)
C15 C16 1.370(4)
C15 H15 0.9300
C16 C17 1.368(3)
C16 H16 0.9300
C17 N9 1.335(3)
C17 H17 0.9300
C9 N4 1.337(3)
C9 C10 1.371(4)
C9 H9 0.9300
C10 C11 1.366(3)
C10 H10 0.9300
C11 N5 1.343(3)
C11 H11 0.9300
C6 N2 1.335(3)
C6 C7 1.363(4)
C6 H6 0.9300
C7 C8 1.369(3)
C7 H7 0.9300
C8 N3 1.338(3)
C8 H8 0.9300
N1 Sc1 2.3334(17)
N8 N9 1.366(2)
N8 Sc1 2.2282(19)
N6 N7 1.364(2)
N6 Sc1 2.1925(18)
N2 N3 1.361(3)
N2 Sc1 2.2441(19)
N4 N5 1.360(3)
N4 Sc1 2.204(2)
Sc1 C32A 2.184(7)
Sc1 C32B 2.335(18)
Si1 C32B 1.738(18)
Si1 C34A 1.805(5)
Si1 C32A 1.840(7)
Si1 C35 1.860(3)
Si1 C33B 1.903(9)
Si1 C33A 1.903(5)
Si1 C34B 2.023(9)
C32A H32A 0.9700
C32A H32B 0.9700
C33A H33A 0.9600
C33A H33B 0.9600
C33A H33C 0.9600
C34A H34A 0.9600
C34A H34B 0.9600
C34A H34C 0.9600
C32B H32C 0.9700
C32B H32D 0.9700
C33B H33D 0.9600
C33B H33E 0.9600
C33B H33F 0.9600
C34B H34D 0.9600
C34B H34E 0.9600
C34B H34F 0.9600
C35 H35A 0.9600
C35 H35B 0.9600
C35 H35C 0.9600
